data_7153384
loop_
_publ_author_name
'Sar, Anobick'
'Lindeman, Sergey'
'Donaldson, William A.'

_publ_section_title
;
 De novo synthesis of polyhydroxyl aminocyclohexanes.
;
_journal_issue 17
_journal_name_full 'Organic &amp; biomolecular chemistry'
_journal_page_first 3908
_journal_page_last 3917
_journal_paper_doi 10.1039/c004730a
_journal_volume 8
_journal_year 2010
_chemical_formula_sum 'C22 H23 N O10'
_chemical_formula_weight 461.41
_chemical_name_systematic
;
?
;
_space_group_IT_number 15
_symmetry_cell_setting monoclinic
_symmetry_space_group_name_Hall '-C 2yc'
_symmetry_space_group_name_H-M 'C 1 2/c 1'
_atom_sites_solution_hydrogens geom
_atom_sites_solution_primary direct
_atom_sites_solution_secondary difmap
_audit_creation_method SHELXL-97
_cell_angle_alpha 90.00
_cell_angle_beta 123.535(2)
_cell_angle_gamma 90.00
_cell_formula_units_Z 8
_cell_length_a 27.7646(12)
_cell_length_b 11.6104(5)
_cell_length_c 16.3768(7)
_cell_measurement_reflns_used 6453
_cell_measurement_temperature 100(2)
_cell_measurement_theta_max 67
_cell_measurement_theta_min 4
_cell_volume 4400.5(3)
_computing_cell_refinement 'SAINT v7.60A (Bruker, 2009)'
_computing_data_collection 'APEX2-2009.5-1 (Bruker, 2009)'
_computing_data_reduction 'SADABS-2008/1 (Bruker, 2008)'
_computing_molecular_graphics 'XP v5.1 (Bruker, 1998)'
_computing_publication_material 'XCIF-2008/2 (Bruker, 2008)'
_computing_structure_refinement 'SHELXL-2008/4(Bruker, 2008)'
_computing_structure_solution 'XS/SHELXTL-2008/4 (Bruker, 2008)'
_diffrn_ambient_temperature 100(2)
_diffrn_measured_fraction_theta_full 0.981
_diffrn_measured_fraction_theta_max 0.961
_diffrn_measurement_device_type 'Bruker APEX2 CCD detector'
_diffrn_measurement_method '\w scans'
_diffrn_radiation_monochromator graphite
_diffrn_radiation_source 'fine-focus sealed tube'
_diffrn_radiation_type CuK\a
_diffrn_radiation_wavelength 1.54178
_diffrn_reflns_av_R_equivalents 0.0431
_diffrn_reflns_av_sigmaI/netI 0.0300
_diffrn_reflns_limit_h_max 26
_diffrn_reflns_limit_h_min -33
_diffrn_reflns_limit_k_max 13
_diffrn_reflns_limit_k_min 0
_diffrn_reflns_limit_l_max 19
_diffrn_reflns_limit_l_min 0
_diffrn_reflns_number 17563
_diffrn_reflns_theta_full 67.98
_diffrn_reflns_theta_max 67.98
_diffrn_reflns_theta_min 3.82
_exptl_absorpt_coefficient_mu 0.946
_exptl_absorpt_correction_T_max 0.9542
_exptl_absorpt_correction_T_min 0.6809
_exptl_absorpt_correction_type multi-scan
_exptl_absorpt_process_details
;
SADABS. Program for empirical absorption correction of
area-detector data. University of Goetingen. Germany.
Sheldrick, G. M. 1996
;
_exptl_crystal_colour colorless
_exptl_crystal_density_diffrn 1.393
_exptl_crystal_density_method 'not measured'
_exptl_crystal_description needle
_exptl_crystal_F_000 1936
_exptl_crystal_size_max 0.44
_exptl_crystal_size_mid 0.12
_exptl_crystal_size_min 0.05
_refine_diff_density_max 0.236
_refine_diff_density_min -0.200
_refine_diff_density_rms 0.042
_refine_ls_extinction_method none
_refine_ls_goodness_of_fit_ref 0.995
_refine_ls_hydrogen_treatment constr
_refine_ls_matrix_type full
_refine_ls_number_parameters 302
_refine_ls_number_reflns 3843
_refine_ls_number_restraints 0
_refine_ls_restrained_S_all 0.995
_refine_ls_R_factor_all 0.0464
_refine_ls_R_factor_gt 0.0373
_refine_ls_shift/su_max 0.000
_refine_ls_shift/su_mean 0.000
_refine_ls_structure_factor_coef Fsqd
_refine_ls_weighting_details 'calc w=1/[\s^2^(Fo^2^)+(0.0560P)^2^+3.5406P] where P=(Fo^2^+2Fc^2^)/3'
_refine_ls_weighting_scheme calc
_refine_ls_wR_factor_gt 0.0972
_refine_ls_wR_factor_ref 0.1035
_reflns_number_gt 3214
_reflns_number_total 3843
_reflns_threshold_expression >2sigma(I)
_cod_data_source_file c004730a.txt
_cod_data_source_block don1e
_cod_original_sg_symbol_H-M 'C 2/c'
_cod_database_code 7153384

loop_
_symmetry_equiv_pos_as_xyz
'x, y, z'
'-x, y, -z+1/2'
'x+1/2, y+1/2, z'
'-x+1/2, y+1/2, -z+1/2'
'-x, -y, -z'
'x, -y, z-1/2'
'-x+1/2, -y+1/2, -z'
'x+1/2, -y+1/2, z-1/2'

loop_
_atom_site_label
_atom_site_type_symbol
_atom_site_fract_x
_atom_site_fract_y
_atom_site_fract_z
_atom_site_U_iso_or_equiv
_atom_site_adp_type
_atom_site_occupancy
_atom_site_symmetry_multiplicity
_atom_site_calc_flag
_atom_site_refinement_flags
O1 O 0.26134(5) 0.48664(9) 0.40635(8) 0.0248(3) Uani 1 1 d .
O2 O 0.23026(5) 0.66546(9) 0.40596(9) 0.0317(3) Uani 1 1 d .
O3 O 0.16354(5) 0.34929(9) 0.31785(8) 0.0260(3) Uani 1 1 d .
O4 O 0.15963(6) 0.44859(10) 0.43278(9) 0.0358(3) Uani 1 1 d .
O5 O 0.06758(5) 0.39333(9) 0.13679(8) 0.0274(3) Uani 1 1 d .
O6 O 0.03355(6) 0.57142(11) 0.12798(11) 0.0438(4) Uani 1 1 d .
O7 O 0.10962(5) 0.35614(9) 0.01758(8) 0.0270(3) Uani 1 1 d .
O8 O 0.12833(5) 0.16943(10) 0.01082(9) 0.0315(3) Uani 1 1 d .
O9 O 0.29143(5) 0.61210(9) 0.23459(8) 0.0285(3) Uani 1 1 d .
O10 O 0.34931(5) 0.24821(10) 0.36094(9) 0.0323(3) Uani 1 1 d .
N1 N 0.30623(6) 0.42478(11) 0.29379(10) 0.0239(3) Uani 1 1 d .
C1 C 0.24750(7) 0.39559(13) 0.26456(12) 0.0239(3) Uani 1 1 d .
H1A H 0.2486 0.3196 0.2943 0.029 Uiso 1 1 calc R
C2 C 0.22357(7) 0.48595(13) 0.30106(11) 0.0232(3) Uani 1 1 d .
H2A H 0.2239 0.5634 0.2746 0.028 Uiso 1 1 calc R
C3 C 0.16227(7) 0.45614(13) 0.27104(12) 0.0248(3) Uani 1 1 d .
H3A H 0.1469 0.5192 0.2921 0.030 Uiso 1 1 calc R
C4 C 0.12224(7) 0.43887(13) 0.16059(12) 0.0250(3) Uani 1 1 d .
H4A H 0.1159 0.5142 0.1265 0.030 Uiso 1 1 calc R
C5 C 0.14657(7) 0.35242(14) 0.12336(11) 0.0243(3) Uani 1 1 d .
H5A H 0.1465 0.2735 0.1477 0.029 Uiso 1 1 calc R
C6 C 0.20718(7) 0.38530(13) 0.15340(11) 0.0246(3) Uani 1 1 d .
H6A H 0.2059 0.4597 0.1228 0.030 Uiso 1 1 calc R
H6B H 0.2223 0.3262 0.1296 0.030 Uiso 1 1 calc R
C7 C 0.38534(7) 0.51913(14) 0.31484(12) 0.0262(4) Uani 1 1 d .
C8 C 0.40305(7) 0.40829(14) 0.35077(12) 0.0274(4) Uani 1 1 d .
C9 C 0.45885(8) 0.37182(15) 0.38967(13) 0.0329(4) Uani 1 1 d .
H9A H 0.4706 0.2955 0.4135 0.039 Uiso 1 1 calc R
C10 C 0.49740(8) 0.45180(16) 0.39263(15) 0.0367(4) Uani 1 1 d .
H10A H 0.5363 0.4298 0.4193 0.044 Uiso 1 1 calc R
C11 C 0.47960(8) 0.56314(16) 0.35708(14) 0.0361(4) Uani 1 1 d .
H11A H 0.5067 0.6159 0.3603 0.043 Uiso 1 1 calc R
C12 C 0.42309(8) 0.59904(14) 0.31708(13) 0.0304(4) Uani 1 1 d .
H12A H 0.4109 0.6749 0.2924 0.037 Uiso 1 1 calc R
C13 C 0.32306(7) 0.53083(13) 0.27612(11) 0.0243(3) Uani 1 1 d .
C14 C 0.35226(7) 0.34611(13) 0.33821(11) 0.0250(3) Uani 1 1 d .
C15 C 0.25973(7) 0.58422(13) 0.45108(12) 0.0260(4) Uani 1 1 d .
C16 C 0.29762(8) 0.57123(14) 0.55968(12) 0.0287(4) Uani 1 1 d .
H16A H 0.3030 0.6465 0.5907 0.043 Uiso 1 1 calc R
H16B H 0.3352 0.5406 0.5781 0.043 Uiso 1 1 calc R
H16C H 0.2795 0.5181 0.5816 0.043 Uiso 1 1 calc R
C17 C 0.16306(7) 0.35852(14) 0.40008(12) 0.0287(4) Uani 1 1 d .
C18 C 0.16686(9) 0.24214(16) 0.44269(15) 0.0404(5) Uani 1 1 d .
H18A H 0.1773 0.2508 0.5101 0.061 Uiso 1 1 calc R
H18B H 0.1964 0.1962 0.4424 0.061 Uiso 1 1 calc R
H18C H 0.1294 0.2033 0.4034 0.061 Uiso 1 1 calc R
C19 C 0.02632(7) 0.46897(14) 0.12146(13) 0.0291(4) Uani 1 1 d .
C20 C -0.02731(8) 0.40695(16) 0.09698(14) 0.0346(4) Uani 1 1 d .
H20A H -0.0571 0.4631 0.0841 0.052 Uiso 1 1 calc R
H20B H -0.0187 0.3578 0.1522 0.052 Uiso 1 1 calc R
H20C H -0.0413 0.3592 0.0386 0.052 Uiso 1 1 calc R
C21 C 0.10735(7) 0.25938(14) -0.02987(12) 0.0273(4) Uani 1 1 d .
C22 C 0.07606(8) 0.28151(16) -0.13774(13) 0.0366(4) Uani 1 1 d .
H22A H 0.0680 0.2081 -0.1725 0.055 Uiso 1 1 calc R
H22B H 0.1001 0.3295 -0.1508 0.055 Uiso 1 1 calc R
H22C H 0.0396 0.3214 -0.1605 0.055 Uiso 1 1 calc R

loop_
_atom_site_aniso_label
_atom_site_aniso_U_11
_atom_site_aniso_U_22
_atom_site_aniso_U_33
_atom_site_aniso_U_23
_atom_site_aniso_U_13
_atom_site_aniso_U_12
O1 0.0309(6) 0.0194(5) 0.0249(6) -0.0021(4) 0.0160(5) 0.0007(4)
O2 0.0403(7) 0.0206(6) 0.0333(6) -0.0013(5) 0.0198(6) 0.0038(5)
O3 0.0331(6) 0.0198(5) 0.0294(6) 0.0014(4) 0.0200(5) 0.0004(4)
O4 0.0488(8) 0.0302(7) 0.0395(7) -0.0033(5) 0.0314(7) -0.0012(5)
O5 0.0257(6) 0.0216(6) 0.0352(6) 0.0003(5) 0.0169(5) 0.0007(4)
O6 0.0383(8) 0.0245(7) 0.0731(10) 0.0010(6) 0.0338(8) 0.0038(5)
O7 0.0300(6) 0.0236(6) 0.0241(6) -0.0011(4) 0.0129(5) 0.0009(4)
O8 0.0361(7) 0.0237(6) 0.0327(6) -0.0029(5) 0.0178(6) 0.0001(5)
O9 0.0302(6) 0.0208(6) 0.0341(6) 0.0026(5) 0.0176(6) 0.0021(5)
O10 0.0368(7) 0.0227(6) 0.0410(7) 0.0064(5) 0.0238(6) 0.0043(5)
N1 0.0264(7) 0.0191(7) 0.0271(7) -0.0006(5) 0.0155(6) 0.0008(5)
C1 0.0280(9) 0.0188(8) 0.0268(8) 0.0001(6) 0.0164(7) 0.0001(6)
C2 0.0288(9) 0.0189(8) 0.0227(8) 0.0003(6) 0.0147(7) 0.0012(6)
C3 0.0314(9) 0.0173(8) 0.0290(8) 0.0003(6) 0.0187(8) 0.0013(6)
C4 0.0272(9) 0.0199(8) 0.0293(8) 0.0012(6) 0.0165(8) 0.0009(6)
C5 0.0272(9) 0.0212(8) 0.0223(8) -0.0003(6) 0.0122(7) 0.0002(6)
C6 0.0291(9) 0.0209(8) 0.0253(8) -0.0016(6) 0.0159(7) 0.0001(6)
C7 0.0296(9) 0.0234(8) 0.0267(8) -0.0030(6) 0.0162(8) -0.0001(6)
C8 0.0319(9) 0.0241(8) 0.0276(8) -0.0021(6) 0.0175(8) 0.0005(6)
C9 0.0334(10) 0.0263(9) 0.0384(10) 0.0021(7) 0.0195(9) 0.0047(7)
C10 0.0276(10) 0.0344(10) 0.0467(11) -0.0010(8) 0.0198(9) 0.0027(7)
C11 0.0328(10) 0.0301(9) 0.0488(11) -0.0032(8) 0.0247(9) -0.0039(7)
C12 0.0349(10) 0.0220(8) 0.0377(9) -0.0009(7) 0.0221(9) -0.0004(7)
C13 0.0296(9) 0.0195(8) 0.0248(8) -0.0033(6) 0.0156(8) -0.0020(6)
C14 0.0299(9) 0.0224(8) 0.0239(8) -0.0002(6) 0.0155(7) 0.0028(6)
C15 0.0313(9) 0.0203(8) 0.0311(9) -0.0035(6) 0.0203(8) -0.0025(6)
C16 0.0362(10) 0.0234(8) 0.0296(9) -0.0024(7) 0.0203(8) 0.0001(7)
C17 0.0310(9) 0.0275(9) 0.0310(9) 0.0002(7) 0.0192(8) -0.0002(7)
C18 0.0565(13) 0.0313(10) 0.0413(11) 0.0054(8) 0.0320(10) -0.0001(8)
C19 0.0293(9) 0.0265(9) 0.0320(9) 0.0040(7) 0.0173(8) 0.0053(7)
C20 0.0317(10) 0.0324(10) 0.0417(10) 0.0051(8) 0.0216(9) 0.0038(7)
C21 0.0239(9) 0.0290(9) 0.0291(9) -0.0055(7) 0.0148(8) -0.0044(7)
C22 0.0392(11) 0.0375(10) 0.0274(9) -0.0033(7) 0.0149(9) -0.0006(8)

loop_
_atom_type_symbol
_atom_type_description
_atom_type_scat_dispersion_real
_atom_type_scat_dispersion_imag
_atom_type_scat_source
C C 0.0181 0.0091 'International Tables Vol C Tables 4.2.6.8 and 6.1.1.4'
H H 0.0000 0.0000 'International Tables Vol C Tables 4.2.6.8 and 6.1.1.4'
N N 0.0311 0.0180 'International Tables Vol C Tables 4.2.6.8 and 6.1.1.4'
O O 0.0492 0.0322 'International Tables Vol C Tables 4.2.6.8 and 6.1.1.4'

loop_
_geom_angle_atom_site_label_1
_geom_angle_atom_site_label_2
_geom_angle_atom_site_label_3
_geom_angle
C15 O1 C2 115.44(12)
C17 O3 C3 116.51(12)
C19 O5 C4 117.97(12)
C21 O7 C5 116.24(12)
C13 N1 C14 111.50(13)
C13 N1 C1 125.03(13)
C14 N1 C1 123.37(13)
N1 C1 C6 111.02(12)
N1 C1 C2 111.08(13)
C6 C1 C2 109.22(13)
N1 C1 H1A 108.5
C6 C1 H1A 108.5
C2 C1 H1A 108.5
O1 C2 C3 109.36(12)
O1 C2 C1 106.59(12)
C3 C2 C1 111.48(13)
O1 C2 H2A 109.8
C3 C2 H2A 109.8
C1 C2 H2A 109.8
O3 C3 C4 107.68(12)
O3 C3 C2 109.06(12)
C4 C3 C2 111.34(13)
O3 C3 H3A 109.6
C4 C3 H3A 109.6
C2 C3 H3A 109.6
O5 C4 C5 106.58(12)
O5 C4 C3 109.70(13)
C5 C4 C3 111.71(13)
O5 C4 H4A 109.6
C5 C4 H4A 109.6
C3 C4 H4A 109.6
O7 C5 C4 106.48(12)
O7 C5 C6 107.84(12)
C4 C5 C6 111.37(13)
O7 C5 H5A 110.4
C4 C5 H5A 110.4
C6 C5 H5A 110.4
C5 C6 C1 110.93(13)
C5 C6 H6A 109.5
C1 C6 H6A 109.5
C5 C6 H6B 109.5
C1 C6 H6B 109.5
H6A C6 H6B 108.0
C12 C7 C8 121.63(16)
C12 C7 C13 129.54(15)
C8 C7 C13 108.83(14)
C9 C8 C7 121.76(16)
C9 C8 C14 130.58(15)
C7 C8 C14 107.66(14)
C8 C9 C10 117.14(16)
C8 C9 H9A 121.4
C10 C9 H9A 121.4
C11 C10 C9 120.97(17)
C11 C10 H10A 119.5
C9 C10 H10A 119.5
C12 C11 C10 121.58(17)
C12 C11 H11A 119.2
C10 C11 H11A 119.2
C7 C12 C11 116.92(16)
C7 C12 H12A 121.5
C11 C12 H12A 121.5
O9 C13 N1 125.42(15)
O9 C13 C7 128.64(15)
N1 C13 C7 105.90(13)
O10 C14 N1 124.92(15)
O10 C14 C8 129.00(15)
N1 C14 C8 106.08(13)
O2 C15 O1 122.44(15)
O2 C15 C16 127.30(15)
O1 C15 C16 110.23(13)
C15 C16 H16A 109.5
C15 C16 H16B 109.5
H16A C16 H16B 109.5
C15 C16 H16C 109.5
H16A C16 H16C 109.5
H16B C16 H16C 109.5
O4 C17 O3 123.82(15)
O4 C17 C18 125.44(15)
O3 C17 C18 110.74(14)
C17 C18 H18A 109.5
C17 C18 H18B 109.5
H18A C18 H18B 109.5
C17 C18 H18C 109.5
H18A C18 H18C 109.5
H18B C18 H18C 109.5
O6 C19 O5 122.94(16)
O6 C19 C20 126.40(16)
O5 C19 C20 110.67(14)
C19 C20 H20A 109.5
C19 C20 H20B 109.5
H20A C20 H20B 109.5
C19 C20 H20C 109.5
H20A C20 H20C 109.5
H20B C20 H20C 109.5
O8 C21 O7 123.42(15)
O8 C21 C22 126.17(15)
O7 C21 C22 110.41(14)
C21 C22 H22A 109.5
C21 C22 H22B 109.5
H22A C22 H22B 109.5
C21 C22 H22C 109.5
H22A C22 H22C 109.5
H22B C22 H22C 109.5

loop_
_geom_bond_atom_site_label_1
_geom_bond_atom_site_label_2
_geom_bond_distance
O1 C15 1.3632(18)
O1 C2 1.4405(18)
O2 C15 1.199(2)
O3 C17 1.358(2)
O3 C3 1.4485(18)
O4 C17 1.202(2)
O5 C19 1.352(2)
O5 C4 1.4426(19)
O6 C19 1.201(2)
O7 C21 1.3474(19)
O7 C5 1.4464(18)
O8 C21 1.202(2)
O9 C13 1.2100(19)
O10 C14 1.2127(19)
N1 C13 1.403(2)
N1 C14 1.404(2)
N1 C1 1.463(2)
C1 C6 1.526(2)
C1 C2 1.529(2)
C1 H1A 1.0000
C2 C3 1.528(2)
C2 H2A 1.0000
C3 C4 1.525(2)
C3 H3A 1.0000
C4 C5 1.513(2)
C4 H4A 1.0000
C5 C6 1.518(2)
C5 H5A 1.0000
C6 H6A 0.9900
C6 H6B 0.9900
C7 C12 1.385(2)
C7 C8 1.387(2)
C7 C13 1.483(2)
C8 C9 1.376(2)
C8 C14 1.494(2)
C9 C10 1.398(3)
C9 H9A 0.9500
C10 C11 1.392(3)
C10 H10A 0.9500
C11 C12 1.389(3)
C11 H11A 0.9500
C12 H12A 0.9500
C15 C16 1.492(2)
C16 H16A 0.9800
C16 H16B 0.9800
C16 H16C 0.9800
C17 C18 1.497(2)
C18 H18A 0.9800
C18 H18B 0.9800
C18 H18C 0.9800
C19 C20 1.496(2)
C20 H20A 0.9800
C20 H20B 0.9800
C20 H20C 0.9800
C21 C22 1.499(2)
C22 H22A 0.9800
C22 H22B 0.9800
C22 H22C 0.9800

loop_
_geom_torsion_atom_site_label_1
_geom_torsion_atom_site_label_2
_geom_torsion_atom_site_label_3
_geom_torsion_atom_site_label_4
_geom_torsion
C13 N1 C1 C6 68.92(18)
C14 N1 C1 C6 -106.99(16)
C13 N1 C1 C2 -52.82(19)
C14 N1 C1 C2 131.28(15)
C15 O1 C2 C3 -80.37(15)
C15 O1 C2 C1 158.99(12)
N1 C1 C2 O1 -60.65(15)
C6 C1 C2 O1 176.57(12)
N1 C1 C2 C3 -179.92(12)
C6 C1 C2 C3 57.30(16)
C17 O3 C3 C4 -139.76(14)
C17 O3 C3 C2 99.29(15)
O1 C2 C3 O3 -53.87(15)
C1 C2 C3 O3 63.74(16)
O1 C2 C3 C4 -172.56(12)
C1 C2 C3 C4 -54.95(17)
C19 O5 C4 C5 -151.36(13)
C19 O5 C4 C3 87.53(16)
O3 C3 C4 O5 51.45(16)
C2 C3 C4 O5 170.97(12)
O3 C3 C4 C5 -66.50(16)
C2 C3 C4 C5 53.01(17)
C21 O7 C5 C4 -153.64(13)
C21 O7 C5 C6 86.73(15)
O5 C4 C5 O7 68.44(15)
C3 C4 C5 O7 -171.75(12)
O5 C4 C5 C6 -174.25(12)
C3 C4 C5 C6 -54.44(17)
O7 C5 C6 C1 174.08(12)
C4 C5 C6 C1 57.60(17)
N1 C1 C6 C5 178.75(12)
C2 C1 C6 C5 -58.43(17)
C12 C7 C8 C9 -0.6(3)
C13 C7 C8 C9 178.66(15)
C12 C7 C8 C14 179.33(15)
C13 C7 C8 C14 -1.45(18)
C7 C8 C9 C10 0.7(3)
C14 C8 C9 C10 -179.12(17)
C8 C9 C10 C11 -0.3(3)
C9 C10 C11 C12 -0.3(3)
C8 C7 C12 C11 -0.1(3)
C13 C7 C12 C11 -179.10(16)
C10 C11 C12 C7 0.5(3)
C14 N1 C13 O9 176.39(15)
C1 N1 C13 O9 0.1(2)
C14 N1 C13 C7 -1.47(17)
C1 N1 C13 C7 -177.80(13)
C12 C7 C13 O9 3.2(3)
C8 C7 C13 O9 -175.96(16)
C12 C7 C13 N1 -179.05(16)
C8 C7 C13 N1 1.81(17)
C13 N1 C14 O10 -179.73(15)
C1 N1 C14 O10 -3.3(2)
C13 N1 C14 C8 0.62(17)
C1 N1 C14 C8 177.01(13)
C9 C8 C14 O10 0.8(3)
C7 C8 C14 O10 -179.08(16)
C9 C8 C14 N1 -179.56(17)
C7 C8 C14 N1 0.56(17)
C2 O1 C15 O2 -2.2(2)
C2 O1 C15 C16 176.30(13)
C3 O3 C17 O4 2.7(2)
C3 O3 C17 C18 -177.76(14)
C4 O5 C19 O6 -0.9(2)
C4 O5 C19 C20 179.55(14)
C5 O7 C21 O8 9.2(2)
C5 O7 C21 C22 -170.27(13)
